data_7024245
loop_
_publ_author_name
'Bowen, Lucy E.'
'Charernsuk, Manutsavin'
'Hey, Thomas W.'
'McMullin, Claire L.'
'Orpen, A. Guy'
'Wass, Duncan F.'

_publ_section_title
;
 Ligand effects in chromium diphosphine catalysed olefin co-trimerisation
 and diene trimerisation.
;
_journal_issue 2
_journal_name_full 'Dalton transactions (Cambridge, England : 2003)'
_journal_page_first 560
_journal_page_last 567
_journal_paper_doi 10.1039/b913302j
_journal_volume 39
_journal_year 2010
_chemical_formula_moiety 'C34 H34 Cr N2 O4 P2, 0.75(C H2 Cl2)'
_chemical_formula_sum 'C34.75 H35.5 Cl1.5 Cr N2 O4 P2'
_chemical_formula_weight 712.27
_chemical_name_systematic
;
?
;
_space_group_IT_number 14
_symmetry_cell_setting monoclinic
_symmetry_space_group_name_Hall '-P 2ybc'
_symmetry_space_group_name_H-M 'P 1 21/c 1'
_atom_sites_solution_hydrogens geom
_atom_sites_solution_primary direct
_atom_sites_solution_secondary difmap
_audit_creation_method SHELXL-97
_cell_angle_alpha 90.00
_cell_angle_beta 121.267(3)
_cell_angle_gamma 90.00
_cell_formula_units_Z 4
_cell_length_a 11.8254(7)
_cell_length_b 16.6151(9)
_cell_length_c 20.6833(9)
_cell_measurement_reflns_used 30278
_cell_measurement_temperature 100(2)
_cell_measurement_theta_max 27.50
_cell_measurement_theta_min 2.36
_cell_volume 3473.6(3)
_computing_cell_refinement 'Apex II (Bruker-AXS, 2007)'
_computing_data_reduction
;
SAINT v7.34A (Bruker-AXS, 2007) & XPREP v2005/4 (Bruker-AXS, 2005)
;
_computing_structure_refinement 'SHELXL-97 (Sheldrick, 1997)'
_computing_structure_solution 'SHELXS-97 (Sheldrick, 1990)'
_diffrn_ambient_temperature 100
_diffrn_detector 'CCD plate'
_diffrn_detector_area_resol_mean 8.366
_diffrn_detector_type 'Bruker-AXS SMART APEX'
_diffrn_measured_fraction_theta_full 0.990
_diffrn_measured_fraction_theta_max 0.990
_diffrn_measurement_details 'frames, 0.3\% width'
_diffrn_measurement_device 'four-circle diffractometer'
_diffrn_measurement_device_type 'Bruker-AXS Kappa'
_diffrn_measurement_method '\w & \f scans'
_diffrn_measurement_specimen_support
;
glass fibre
;
_diffrn_radiation_collimation '0.5 mm double pinhole'
_diffrn_radiation_monochromator graphite
_diffrn_radiation_probe x-ray
_diffrn_radiation_type 'Mo K\a'
_diffrn_radiation_wavelength 0.71074
_diffrn_reflns_av_R_equivalents 0.0269
_diffrn_reflns_av_sigmaI/netI 0.0274
_diffrn_reflns_limit_h_max 15
_diffrn_reflns_limit_h_min -14
_diffrn_reflns_limit_k_max 20
_diffrn_reflns_limit_k_min -21
_diffrn_reflns_limit_l_max 25
_diffrn_reflns_limit_l_min -26
_diffrn_reflns_number 29582
_diffrn_reflns_theta_full 27.52
_diffrn_reflns_theta_max 27.52
_diffrn_reflns_theta_min 3.00
_diffrn_source 'sealed X-ray tube'
_diffrn_source_current 40
_diffrn_source_power 2
_diffrn_source_size '0.4 x 8 mm fine focus'
_diffrn_source_target Mo
_diffrn_source_type 'Bruker-AXS KFF Mo 2K 90\% Ceramic'
_diffrn_source_voltage 50
_exptl_absorpt_coefficient_mu 0.577
_exptl_absorpt_correction_T_max 0.771
_exptl_absorpt_correction_T_min 0.587
_exptl_absorpt_correction_type multi-scan
_exptl_absorpt_process_details 'SADABS 2007/2 (Sheldrick, G.M., 2007)'
_exptl_crystal_colour yellow
_exptl_crystal_density_diffrn 1.362
_exptl_crystal_density_method 'not measured'
_exptl_crystal_description block
_exptl_crystal_F_000 1478
_exptl_crystal_size_max 0.94
_exptl_crystal_size_mid 0.85
_exptl_crystal_size_min 0.45
_refine_diff_density_max 1.256
_refine_diff_density_min -0.369
_refine_diff_density_rms 0.069
_refine_ls_extinction_method none
_refine_ls_goodness_of_fit_ref 1.042
_refine_ls_hydrogen_treatment constr
_refine_ls_matrix_type full
_refine_ls_number_parameters 421
_refine_ls_number_reflns 7919
_refine_ls_number_restraints 0
_refine_ls_restrained_S_all 1.042
_refine_ls_R_factor_all 0.0431
_refine_ls_R_factor_gt 0.0374
_refine_ls_shift/su_max 0.006
_refine_ls_shift/su_mean 0.000
_refine_ls_structure_factor_coef Fsqd
_refine_ls_weighting_details 'calc w=1/[\s^2^(Fo^2^)+(0.0463P)^2^+3.8846P] where P=(Fo^2^+2Fc^2^)/3'
_refine_ls_weighting_scheme calc
_refine_ls_wR_factor_gt 0.1004
_refine_ls_wR_factor_ref 0.1037
_reflns_number_gt 6957
_reflns_number_total 7919
_reflns_threshold_expression >2sigma(I)
_cod_data_source_file b913302j.txt
_cod_data_source_block twh80_0m
_cod_depositor_comments
;
The following automatic conversions were performed:

'_diffrn_radiation_probe' value 'X-ray' changed to 'x-ray' according
to /home/saulius/struct/CIF-dictionaries/cif_core.dic dictionary
named 'cif_core.dic' version 2.4.2 from 2011-04-26.

Automatic conversion script
Id: cif_fix_values 1891 2012-01-12 08:04:46Z andrius 
;
_cod_original_sg_symbol_H-M 'P 21/c'
_cod_database_code 7024245

loop_
_symmetry_equiv_pos_as_xyz
'x, y, z'
'-x, y+1/2, -z+1/2'
'-x, -y, -z'
'x, -y-1/2, z-1/2'

loop_
_atom_site_label
_atom_site_type_symbol
_atom_site_fract_x
_atom_site_fract_y
_atom_site_fract_z
_atom_site_U_iso_or_equiv
_atom_site_adp_type
_atom_site_occupancy
_atom_site_symmetry_multiplicity
_atom_site_calc_flag
_atom_site_refinement_flags
Cr1 Cr 0.70125(3) 0.723508(17) 0.684910(15) 0.01270(8) Uani 1 1 d .
P1 P 0.51166(5) 0.80355(3) 0.60444(3) 0.01368(10) Uani 1 1 d .
P2 P 0.77300(5) 0.85095(3) 0.74704(3) 0.01407(11) Uani 1 1 d .
O1 O 0.57554(16) 0.66790(10) 0.77386(9) 0.0319(4) Uani 1 1 d .
O2 O 0.58727(15) 0.58071(9) 0.58157(9) 0.0284(3) Uani 1 1 d .
O3 O 0.92930(16) 0.61844(10) 0.79178(9) 0.0333(4) Uani 1 1 d .
O4 O 0.86960(14) 0.74327(10) 0.61507(8) 0.0268(3) Uani 1 1 d .
N1 N 0.55116(15) 0.90043(9) 0.63770(9) 0.0158(3) Uani 1 1 d .
N2 N 0.68849(15) 0.92301(10) 0.67754(8) 0.0153(3) Uani 1 1 d .
C1 C 0.4651(2) 0.96921(12) 0.59986(11) 0.0219(4) Uani 1 1 d .
H1A H 0.5015 1.0171 0.6319 0.033 Uiso 1 1 calc R
H1B H 0.3766 0.9581 0.5908 0.033 Uiso 1 1 calc R
H1C H 0.4593 0.9787 0.5515 0.033 Uiso 1 1 calc R
C2 C 0.73859(19) 0.93753(12) 0.62642(11) 0.0191(4) Uani 1 1 d .
H2A H 0.7304 0.8881 0.5984 0.029 Uiso 1 1 calc R
H2B H 0.8318 0.9536 0.6562 0.029 Uiso 1 1 calc R
H2C H 0.6869 0.9805 0.5907 0.029 Uiso 1 1 calc R
C3 C 0.44013(18) 0.80991(11) 0.50119(10) 0.0161(4) Uani 1 1 d .
C4 C 0.5256(2) 0.78477(12) 0.47700(11) 0.0200(4) Uani 1 1 d .
H4 H 0.6072 0.7602 0.5126 0.024 Uiso 1 1 calc R
C5 C 0.4950(2) 0.79453(13) 0.40309(11) 0.0216(4) Uani 1 1 d .
H5 H 0.5546 0.7766 0.3883 0.026 Uiso 1 1 calc R
C6 C 0.3768(2) 0.83070(12) 0.35124(11) 0.0215(4) Uani 1 1 d .
H6 H 0.3561 0.8399 0.3009 0.026 Uiso 1 1 calc R
C7 C 0.2891(2) 0.85332(12) 0.37301(11) 0.0197(4) Uani 1 1 d .
H7 H 0.2070 0.8766 0.3364 0.024 Uiso 1 1 calc R
C8 C 0.31671(19) 0.84316(11) 0.44737(11) 0.0171(4) Uani 1 1 d .
C9 C 0.20793(19) 0.86654(13) 0.46121(11) 0.0216(4) Uani 1 1 d .
H9A H 0.1748 0.9202 0.4401 0.032 Uiso 1 1 calc R
H9B H 0.2426 0.8673 0.5157 0.032 Uiso 1 1 calc R
H9C H 0.1356 0.8274 0.4368 0.032 Uiso 1 1 calc R
C10 C 0.37558(18) 0.78125(12) 0.61996(10) 0.0178(4) Uani 1 1 d .
C11 C 0.3683(2) 0.82708(14) 0.67445(11) 0.0232(4) Uani 1 1 d .
H11 H 0.4275 0.8709 0.6979 0.028 Uiso 1 1 calc R
C12 C 0.2763(2) 0.80978(16) 0.69470(12) 0.0300(5) Uani 1 1 d .
H12 H 0.2721 0.8418 0.7314 0.036 Uiso 1 1 calc R
C13 C 0.1906(2) 0.74567(16) 0.66133(13) 0.0323(5) Uani 1 1 d .
H13 H 0.1272 0.7334 0.6749 0.039 Uiso 1 1 calc R
C14 C 0.1981(2) 0.69970(14) 0.60822(12) 0.0276(5) Uani 1 1 d .
H14 H 0.1391 0.6556 0.5858 0.033 Uiso 1 1 calc R
C15 C 0.28928(19) 0.71568(12) 0.58614(11) 0.0208(4) Uani 1 1 d .
C16 C 0.2872(2) 0.66295(13) 0.52665(12) 0.0252(4) Uani 1 1 d .
H16A H 0.2541 0.6095 0.5286 0.038 Uiso 1 1 calc R
H16B H 0.3770 0.6581 0.5359 0.038 Uiso 1 1 calc R
H16C H 0.2292 0.6868 0.4767 0.038 Uiso 1 1 calc R
C24 C 0.73281(19) 0.88005(12) 0.81851(10) 0.0188(4) Uani 1 1 d .
C25 C 0.6429(2) 0.94197(13) 0.80430(11) 0.0228(4) Uani 1 1 d .
H25 H 0.6044 0.9702 0.7576 0.027 Uiso 1 1 calc R
C26 C 0.6084(2) 0.96331(15) 0.85677(13) 0.0314(5) Uani 1 1 d .
H26 H 0.5463 1.0052 0.8458 0.038 Uiso 1 1 calc R
C27 C 0.6657(3) 0.92289(17) 0.92521(14) 0.0379(6) Uani 1 1 d .
H27 H 0.6422 0.9365 0.9614 0.045 Uiso 1 1 calc R
C28 C 0.7569(3) 0.86272(15) 0.94071(12) 0.0331(5) Uani 1 1 d .
H28 H 0.7967 0.8361 0.9882 0.040 Uiso 1 1 calc R
C29 C 0.7924(2) 0.83970(13) 0.88844(11) 0.0241(4) Uani 1 1 d .
C30 C 0.8941(2) 0.77460(14) 0.90974(12) 0.0293(5) Uani 1 1 d .
H30A H 0.9292 0.7586 0.9624 0.044 Uiso 1 1 calc R
H30B H 0.9664 0.7948 0.9041 0.044 Uiso 1 1 calc R
H30C H 0.8530 0.7280 0.8766 0.044 Uiso 1 1 calc R
C17 C 0.94511(18) 0.88495(11) 0.78915(10) 0.0161(4) Uani 1 1 d .
C18 C 1.03678(19) 0.82809(12) 0.79498(11) 0.0182(4) Uani 1 1 d .
H18 H 1.0072 0.7752 0.7762 0.022 Uiso 1 1 calc R
C19 C 1.1699(2) 0.84654(12) 0.82740(11) 0.0207(4) Uani 1 1 d .
H19 H 1.2305 0.8067 0.8310 0.025 Uiso 1 1 calc R
C20 C 1.2133(2) 0.92337(13) 0.85435(12) 0.0232(4) Uani 1 1 d .
H20 H 1.3039 0.9370 0.8761 0.028 Uiso 1 1 calc R
C21 C 1.1242(2) 0.98028(12) 0.84947(11) 0.0222(4) Uani 1 1 d .
H21 H 1.1553 1.0329 0.8684 0.027 Uiso 1 1 calc R
C22 C 0.98992(19) 0.96326(12) 0.81772(11) 0.0185(4) Uani 1 1 d .
C23 C 0.9029(2) 1.02975(12) 0.81732(13) 0.0248(4) Uani 1 1 d .
H23A H 0.8860 1.0210 0.8584 0.037 Uiso 1 1 calc R
H23B H 0.8188 1.0298 0.7688 0.037 Uiso 1 1 calc R
H23C H 0.9472 1.0816 0.8245 0.037 Uiso 1 1 calc R
C34 C 0.6193(2) 0.69240(12) 0.73980(11) 0.0211(4) Uani 1 1 d .
C32 C 0.62804(19) 0.63585(12) 0.62102(11) 0.0195(4) Uani 1 1 d .
C33 C 0.8426(2) 0.66050(12) 0.75272(11) 0.0219(4) Uani 1 1 d .
C31 C 0.80185(19) 0.74086(12) 0.63984(10) 0.0184(4) Uani 1 1 d .
Cl1 Cl 0.81118(8) 0.90529(5) 0.47882(4) 0.03644(18) Uani 0.75 1 d P
Cl2 Cl 1.04362(8) 0.96702(5) 0.61391(5) 0.03872(19) Uani 0.75 1 d P
C35 C 0.9804(3) 0.8972(2) 0.54050(19) 0.0369(7) Uani 0.75 1 d P
H35A H 1.0253 0.9044 0.5117 0.044 Uiso 0.75 1 calc PR
H35B H 1.0009 0.8424 0.5623 0.044 Uiso 0.75 1 calc PR

loop_
_atom_site_aniso_label
_atom_site_aniso_U_11
_atom_site_aniso_U_22
_atom_site_aniso_U_33
_atom_site_aniso_U_23
_atom_site_aniso_U_13
_atom_site_aniso_U_12
Cr1 0.01107(14) 0.01417(15) 0.01100(14) 0.00079(10) 0.00442(11) 0.00061(10)
P1 0.0122(2) 0.0165(2) 0.0121(2) 0.00101(17) 0.00611(18) 0.00053(17)
P2 0.0131(2) 0.0155(2) 0.0125(2) 0.00027(17) 0.00584(18) 0.00007(17)
O1 0.0337(9) 0.0402(9) 0.0283(8) 0.0082(7) 0.0207(7) 0.0008(7)
O2 0.0233(8) 0.0224(8) 0.0322(8) -0.0069(6) 0.0091(7) 0.0003(6)
O3 0.0254(8) 0.0288(8) 0.0296(8) 0.0057(7) 0.0029(7) 0.0072(7)
O4 0.0188(7) 0.0393(9) 0.0243(7) -0.0037(6) 0.0126(6) -0.0002(6)
N1 0.0121(7) 0.0166(8) 0.0157(7) 0.0003(6) 0.0052(6) 0.0011(6)
N2 0.0127(7) 0.0176(8) 0.0143(7) 0.0015(6) 0.0061(6) -0.0002(6)
C1 0.0183(9) 0.0190(10) 0.0233(10) 0.0014(8) 0.0073(8) 0.0045(7)
C2 0.0207(9) 0.0202(9) 0.0183(9) 0.0028(7) 0.0115(8) 0.0001(7)
C3 0.0164(9) 0.0171(9) 0.0138(8) -0.0002(7) 0.0071(7) -0.0025(7)
C4 0.0173(9) 0.0240(10) 0.0165(9) 0.0001(7) 0.0073(8) 0.0009(8)
C5 0.0230(10) 0.0264(10) 0.0185(9) -0.0030(8) 0.0129(8) -0.0032(8)
C6 0.0269(10) 0.0204(10) 0.0152(9) -0.0008(7) 0.0096(8) -0.0053(8)
C7 0.0196(9) 0.0171(9) 0.0159(9) 0.0011(7) 0.0046(8) -0.0020(7)
C8 0.0164(9) 0.0151(9) 0.0179(9) 0.0000(7) 0.0074(7) -0.0025(7)
C9 0.0168(9) 0.0248(10) 0.0196(9) 0.0033(8) 0.0069(8) 0.0018(8)
C10 0.0132(9) 0.0241(10) 0.0158(9) 0.0055(7) 0.0072(7) 0.0019(7)
C11 0.0176(9) 0.0336(11) 0.0187(9) 0.0011(8) 0.0096(8) 0.0006(8)
C12 0.0223(11) 0.0484(14) 0.0234(10) 0.0038(10) 0.0147(9) 0.0037(10)
C13 0.0195(10) 0.0530(15) 0.0278(11) 0.0120(10) 0.0147(9) -0.0006(10)
C14 0.0174(10) 0.0342(12) 0.0260(11) 0.0112(9) 0.0076(9) -0.0042(9)
C15 0.0149(9) 0.0247(10) 0.0183(9) 0.0082(8) 0.0053(8) 0.0010(8)
C16 0.0216(10) 0.0219(10) 0.0279(11) 0.0010(8) 0.0097(9) -0.0039(8)
C24 0.0189(9) 0.0222(9) 0.0156(9) -0.0043(7) 0.0092(8) -0.0060(8)
C25 0.0209(10) 0.0274(10) 0.0204(9) -0.0051(8) 0.0109(8) -0.0021(8)
C26 0.0323(12) 0.0366(13) 0.0329(12) -0.0108(10) 0.0222(10) -0.0029(10)
C27 0.0465(15) 0.0492(15) 0.0319(12) -0.0129(11) 0.0302(12) -0.0113(12)
C28 0.0421(14) 0.0410(13) 0.0188(10) -0.0026(9) 0.0176(10) -0.0106(11)
C29 0.0256(10) 0.0273(11) 0.0169(9) -0.0024(8) 0.0091(8) -0.0083(8)
C30 0.0308(12) 0.0326(12) 0.0175(10) 0.0063(8) 0.0075(9) 0.0001(9)
C17 0.0143(8) 0.0179(9) 0.0138(8) 0.0010(7) 0.0057(7) -0.0003(7)
C18 0.0181(9) 0.0175(9) 0.0176(9) 0.0000(7) 0.0083(8) -0.0003(7)
C19 0.0179(9) 0.0218(10) 0.0230(10) 0.0023(8) 0.0110(8) 0.0023(8)
C20 0.0159(9) 0.0249(10) 0.0265(10) 0.0010(8) 0.0094(8) -0.0030(8)
C21 0.0201(10) 0.0198(10) 0.0244(10) -0.0019(8) 0.0098(8) -0.0049(8)
C22 0.0176(9) 0.0182(9) 0.0183(9) 0.0004(7) 0.0082(8) 0.0000(7)
C23 0.0221(10) 0.0182(10) 0.0318(11) -0.0041(8) 0.0124(9) -0.0002(8)
C34 0.0197(9) 0.0223(10) 0.0178(9) 0.0009(7) 0.0071(8) 0.0017(8)
C32 0.0151(9) 0.0216(10) 0.0202(9) 0.0034(8) 0.0080(8) 0.0033(7)
C33 0.0212(10) 0.0215(10) 0.0188(9) -0.0015(8) 0.0075(8) -0.0027(8)
C31 0.0146(9) 0.0199(9) 0.0156(9) -0.0014(7) 0.0042(7) 0.0005(7)
Cl1 0.0344(4) 0.0409(4) 0.0333(4) 0.0010(3) 0.0171(3) 0.0126(3)
Cl2 0.0334(4) 0.0310(4) 0.0481(5) -0.0059(3) 0.0186(4) 0.0027(3)
C35 0.0303(16) 0.0395(18) 0.0374(17) -0.0033(14) 0.0151(14) 0.0055(14)

loop_
_atom_type_symbol
_atom_type_description
_atom_type_scat_dispersion_real
_atom_type_scat_dispersion_imag
_atom_type_scat_source
C C 0.0033 0.0016 'International Tables Vol C Tables 4.2.6.8 and 6.1.1.4'
H H 0.0000 0.0000 'International Tables Vol C Tables 4.2.6.8 and 6.1.1.4'
Cl Cl 0.1484 0.1585 'International Tables Vol C Tables 4.2.6.8 and 6.1.1.4'
Cr Cr 0.3209 0.6236 'International Tables Vol C Tables 4.2.6.8 and 6.1.1.4'
N N 0.0061 0.0033 'International Tables Vol C Tables 4.2.6.8 and 6.1.1.4'
O O 0.0106 0.0060 'International Tables Vol C Tables 4.2.6.8 and 6.1.1.4'
P P 0.1023 0.0942 'International Tables Vol C Tables 4.2.6.8 and 6.1.1.4'

loop_
_geom_angle_atom_site_label_1
_geom_angle_atom_site_label_2
_geom_angle_atom_site_label_3
_geom_angle
C33 Cr1 C32 89.98(9)
C33 Cr1 C31 84.69(9)
C32 Cr1 C31 87.05(8)
C33 Cr1 C34 86.19(9)
C32 Cr1 C34 91.02(9)
C31 Cr1 C34 170.67(8)
C33 Cr1 P1 175.09(7)
C32 Cr1 P1 91.07(6)
C31 Cr1 P1 100.16(6)
C34 Cr1 P1 88.99(6)
C33 Cr1 P2 99.48(6)
C32 Cr1 P2 169.59(6)
C31 Cr1 P2 89.51(6)
C34 Cr1 P2 93.91(6)
P1 Cr1 P2 79.873(18)
N1 P1 C10 101.55(9)
N1 P1 C3 106.00(8)
C10 P1 C3 107.27(9)
N1 P1 Cr1 106.34(5)
C10 P1 Cr1 110.94(6)
C3 P1 Cr1 122.62(6)
N2 P2 C24 101.95(8)
N2 P2 C17 101.57(8)
C24 P2 C17 102.89(9)
N2 P2 Cr1 105.94(6)
C24 P2 Cr1 119.83(6)
C17 P2 Cr1 121.54(6)
N2 N1 C1 111.66(15)
N2 N1 P1 117.75(12)
C1 N1 P1 123.40(13)
N1 N2 C2 112.71(14)
N1 N2 P2 106.76(11)
C2 N2 P2 115.72(12)
N1 C1 H1A 109.5
N1 C1 H1B 109.5
H1A C1 H1B 109.5
N1 C1 H1C 109.5
H1A C1 H1C 109.5
H1B C1 H1C 109.5
N2 C2 H2A 109.5
N2 C2 H2B 109.5
H2A C2 H2B 109.5
N2 C2 H2C 109.5
H2A C2 H2C 109.5
H2B C2 H2C 109.5
C4 C3 C8 118.47(17)
C4 C3 P1 114.37(14)
C8 C3 P1 126.90(15)
C5 C4 C3 122.34(18)
C5 C4 H4 118.8
C3 C4 H4 118.8
C6 C5 C4 119.09(19)
C6 C5 H5 120.5
C4 C5 H5 120.5
C7 C6 C5 119.62(18)
C7 C6 H6 120.2
C5 C6 H6 120.2
C6 C7 C8 122.44(18)
C6 C7 H7 118.8
C8 C7 H7 118.8
C7 C8 C3 117.91(18)
C7 C8 C9 116.10(17)
C3 C8 C9 125.94(17)
C8 C9 H9A 109.5
C8 C9 H9B 109.5
H9A C9 H9B 109.5
C8 C9 H9C 109.5
H9A C9 H9C 109.5
H9B C9 H9C 109.5
C11 C10 C15 119.34(18)
C11 C10 P1 117.21(15)
C15 C10 P1 123.06(15)
C12 C11 C10 121.2(2)
C12 C11 H11 119.4
C10 C11 H11 119.4
C13 C12 C11 119.8(2)
C13 C12 H12 120.1
C11 C12 H12 120.1
C14 C13 C12 119.5(2)
C14 C13 H13 120.3
C12 C13 H13 120.3
C13 C14 C15 122.3(2)
C13 C14 H14 118.8
C15 C14 H14 118.8
C14 C15 C10 117.9(2)
C14 C15 C16 118.05(19)
C10 C15 C16 123.99(18)
C15 C16 H16A 109.5
C15 C16 H16B 109.5
H16A C16 H16B 109.5
C15 C16 H16C 109.5
H16A C16 H16C 109.5
H16B C16 H16C 109.5
C25 C24 C29 119.20(18)
C25 C24 P2 120.74(15)
C29 C24 P2 120.06(16)
C26 C25 C24 121.6(2)
C26 C25 H25 119.2
C24 C25 H25 119.2
C27 C26 C25 119.3(2)
C27 C26 H26 120.4
C25 C26 H26 120.4
C28 C27 C26 119.8(2)
C28 C27 H27 120.1
C26 C27 H27 120.1
C27 C28 C29 122.0(2)
C27 C28 H28 119.0
C29 C28 H28 119.0
C28 C29 C24 118.2(2)
C28 C29 C30 119.0(2)
C24 C29 C30 122.81(19)
C29 C30 H30A 109.5
C29 C30 H30B 109.5
H30A C30 H30B 109.5
C29 C30 H30C 109.5
H30A C30 H30C 109.5
H30B C30 H30C 109.5
C18 C17 C22 118.78(17)
C18 C17 P2 116.89(14)
C22 C17 P2 124.30(14)
C19 C18 C17 121.85(18)
C19 C18 H18 119.1
C17 C18 H18 119.1
C20 C19 C18 119.34(19)
C20 C19 H19 120.3
C18 C19 H19 120.3
C21 C20 C19 119.63(19)
C21 C20 H20 120.2
C19 C20 H20 120.2
C20 C21 C22 122.29(19)
C20 C21 H21 118.9
C22 C21 H21 118.9
C21 C22 C17 118.10(18)
C21 C22 C23 117.44(18)
C17 C22 C23 124.45(17)
C22 C23 H23A 109.5
C22 C23 H23B 109.5
H23A C23 H23B 109.5
C22 C23 H23C 109.5
H23A C23 H23C 109.5
H23B C23 H23C 109.5
O1 C34 Cr1 174.39(18)
O2 C32 Cr1 177.29(17)
O3 C33 Cr1 176.26(19)
O4 C31 Cr1 172.47(18)
Cl1 C35 Cl2 113.59(19)
Cl1 C35 H35A 108.8
Cl2 C35 H35A 108.8
Cl1 C35 H35B 108.8
Cl2 C35 H35B 108.8
H35A C35 H35B 107.7

loop_
_geom_bond_atom_site_label_1
_geom_bond_atom_site_label_2
_geom_bond_distance
Cr1 C33 1.850(2)
Cr1 C32 1.852(2)
Cr1 C31 1.876(2)
Cr1 C34 1.907(2)
Cr1 P1 2.3858(5)
Cr1 P2 2.3924(6)
P1 N1 1.7171(16)
P1 C10 1.835(2)
P1 C3 1.8472(19)
P2 N2 1.7342(16)
P2 C24 1.837(2)
P2 C17 1.8385(19)
O1 C34 1.144(3)
O2 C32 1.153(2)
O3 C33 1.154(3)
O4 C31 1.154(2)
N1 N2 1.438(2)
N1 C1 1.459(2)
N2 C2 1.475(2)
C1 H1A 0.9800
C1 H1B 0.9800
C1 H1C 0.9800
C2 H2A 0.9800
C2 H2B 0.9800
C2 H2C 0.9800
C3 C4 1.404(3)
C3 C8 1.410(3)
C4 C5 1.386(3)
C4 H4 0.9500
C5 C6 1.382(3)
C5 H5 0.9500
C6 C7 1.381(3)
C6 H6 0.9500
C7 C8 1.407(3)
C7 H7 0.9500
C8 C9 1.507(3)
C9 H9A 0.9800
C9 H9B 0.9800
C9 H9C 0.9800
C10 C11 1.399(3)
C10 C15 1.406(3)
C11 C12 1.383(3)
C11 H11 0.9500
C12 C13 1.383(4)
C12 H12 0.9500
C13 C14 1.378(4)
C13 H13 0.9500
C14 C15 1.398(3)
C14 H14 0.9500
C15 C16 1.500(3)
C16 H16A 0.9800
C16 H16B 0.9800
C16 H16C 0.9800
C24 C25 1.397(3)
C24 C29 1.407(3)
C25 C26 1.389(3)
C25 H25 0.9500
C26 C27 1.385(4)
C26 H26 0.9500
C27 C28 1.381(4)
C27 H27 0.9500
C28 C29 1.401(3)
C28 H28 0.9500
C29 C30 1.503(3)
C30 H30A 0.9800
C30 H30B 0.9800
C30 H30C 0.9800
C17 C18 1.395(3)
C17 C22 1.414(3)
C18 C19 1.387(3)
C18 H18 0.9500
C19 C20 1.381(3)
C19 H19 0.9500
C20 C21 1.380(3)
C20 H20 0.9500
C21 C22 1.396(3)
C21 H21 0.9500
C22 C23 1.507(3)
C23 H23A 0.9800
C23 H23B 0.9800
C23 H23C 0.9800
Cl1 C35 1.732(3)
Cl2 C35 1.741(3)
C35 H35A 0.9900
C35 H35B 0.9900

loop_
_geom_torsion_atom_site_label_1
_geom_torsion_atom_site_label_2
_geom_torsion_atom_site_label_3
_geom_torsion_atom_site_label_4
_geom_torsion
C32 Cr1 P1 N1 -170.78(8)
C31 Cr1 P1 N1 -83.59(8)
C34 Cr1 P1 N1 98.22(8)
P2 Cr1 P1 N1 4.06(6)
C32 Cr1 P1 C10 79.61(9)
C31 Cr1 P1 C10 166.80(9)
C34 Cr1 P1 C10 -11.39(9)
P2 Cr1 P1 C10 -105.54(7)
C32 Cr1 P1 C3 -48.87(10)
C31 Cr1 P1 C3 38.33(9)
C34 Cr1 P1 C3 -139.87(9)
P2 Cr1 P1 C3 125.98(7)
C33 Cr1 P2 N2 157.94(9)
C32 Cr1 P2 N2 2.8(4)
C31 Cr1 P2 N2 73.41(8)
C34 Cr1 P2 N2 -115.27(8)
P1 Cr1 P2 N2 -27.00(6)
C33 Cr1 P2 C24 -87.73(10)
C32 Cr1 P2 C24 117.1(4)
C31 Cr1 P2 C24 -172.26(9)
C34 Cr1 P2 C24 -0.95(10)
P1 Cr1 P2 C24 87.33(8)
C33 Cr1 P2 C17 43.11(10)
C32 Cr1 P2 C17 -112.0(4)
C31 Cr1 P2 C17 -41.42(9)
C34 Cr1 P2 C17 129.89(9)
P1 Cr1 P2 C17 -141.84(7)
C10 P1 N1 N2 142.89(13)
C3 P1 N1 N2 -105.16(13)
Cr1 P1 N1 N2 26.78(13)
C10 P1 N1 C1 -69.28(17)
C3 P1 N1 C1 42.67(17)
Cr1 P1 N1 C1 174.61(14)
C1 N1 N2 C2 -74.63(19)
P1 N1 N2 C2 76.79(17)
C1 N1 N2 P2 157.23(13)
P1 N1 N2 P2 -51.34(14)
C24 P2 N2 N1 -76.61(12)
C17 P2 N2 N1 177.36(11)
Cr1 P2 N2 N1 49.49(11)
C24 P2 N2 C2 157.04(13)
C17 P2 N2 C2 51.01(15)
Cr1 P2 N2 C2 -76.86(13)
N1 P1 C3 C4 103.98(15)
C10 P1 C3 C4 -148.13(15)
Cr1 P1 C3 C4 -18.10(17)
N1 P1 C3 C8 -70.10(18)
C10 P1 C3 C8 37.79(19)
Cr1 P1 C3 C8 167.83(14)
C8 C3 C4 C5 2.7(3)
P1 C3 C4 C5 -171.92(16)
C3 C4 C5 C6 0.4(3)
C4 C5 C6 C7 -2.7(3)
C5 C6 C7 C8 1.9(3)
C6 C7 C8 C3 1.2(3)
C6 C7 C8 C9 -176.70(18)
C4 C3 C8 C7 -3.4(3)
P1 C3 C8 C7 170.46(14)
C4 C3 C8 C9 174.27(18)
P1 C3 C8 C9 -11.9(3)
N1 P1 C10 C11 -22.23(17)
C3 P1 C10 C11 -133.22(15)
Cr1 P1 C10 C11 90.45(15)
N1 P1 C10 C15 164.90(16)
C3 P1 C10 C15 53.91(18)
Cr1 P1 C10 C15 -82.42(16)
C15 C10 C11 C12 -1.0(3)
P1 C10 C11 C12 -174.18(16)
C10 C11 C12 C13 0.7(3)
C11 C12 C13 C14 0.0(3)
C12 C13 C14 C15 -0.4(3)
C13 C14 C15 C10 0.0(3)
C13 C14 C15 C16 -178.8(2)
C11 C10 C15 C14 0.7(3)
P1 C10 C15 C14 173.43(15)
C11 C10 C15 C16 179.36(18)
P1 C10 C15 C16 -7.9(3)
N2 P2 C24 C25 5.55(18)
C17 P2 C24 C25 110.55(17)
Cr1 P2 C24 C25 -110.87(16)
N2 P2 C24 C29 -174.65(16)
C17 P2 C24 C29 -69.65(17)
Cr1 P2 C24 C29 68.93(17)
C29 C24 C25 C26 -1.6(3)
P2 C24 C25 C26 178.16(17)
C24 C25 C26 C27 0.8(3)
C25 C26 C27 C28 0.7(4)
C26 C27 C28 C29 -1.2(4)
C27 C28 C29 C24 0.3(3)
C27 C28 C29 C30 179.0(2)
C25 C24 C29 C28 1.1(3)
P2 C24 C29 C28 -178.69(16)
C25 C24 C29 C30 -177.6(2)
P2 C24 C29 C30 2.6(3)
N2 P2 C17 C18 -127.84(15)
C24 P2 C17 C18 126.87(15)
Cr1 P2 C17 C18 -10.80(17)
N2 P2 C17 C22 54.31(17)
C24 P2 C17 C22 -50.98(18)
Cr1 P2 C17 C22 171.34(13)
C22 C17 C18 C19 -0.5(3)
P2 C17 C18 C19 -178.48(15)
C17 C18 C19 C20 -0.4(3)
C18 C19 C20 C21 0.8(3)
C19 C20 C21 C22 -0.2(3)
C20 C21 C22 C17 -0.7(3)
C20 C21 C22 C23 178.51(19)
C18 C17 C22 C21 1.0(3)
P2 C17 C22 C21 178.82(15)
C18 C17 C22 C23 -178.10(19)
P2 C17 C22 C23 -0.3(3)
